data_7204070
loop_
_publ_author_name
'Beno\^it Domercq'
'Thomas Devic'
'Marc Fourmigu\'e'
'Pascale Auban-Senzier'
'Enric Canadell'

_publ_section_title
;
 HalHal interactions in a series of three isostructural salts of
 halogenated tetrathiafulvalenes. Contribution of the halogen atoms to
 the HOMO--HOMO overlap interactions
;
_journal_issue 6
_journal_name_full 'J. Mater. Chem.'
_journal_page_first 1570
_journal_page_last 1575
_journal_paper_doi 10.1039/b100103p
_journal_volume 11
_journal_year 2001
_chemical_formula_moiety '2(C8H4S6I2), I3'
_chemical_formula_sum 'C16 H8 I7 S12'
_chemical_formula_weight 1473.24
_chemical_name_common '2(EDT-TTF-I2), I3'
_chemical_name_systematic
; 
Bis(3,4-diiodo-3',4'-ethylenedithiotetrathiafulvalene), triiodide
;
_space_group_IT_number 2
_symmetry_cell_setting triclinic
_symmetry_space_group_name_Hall '-P 1'
_symmetry_space_group_name_H-M 'P -1'
_atom_sites_solution_hydrogens geom
_atom_sites_solution_primary direct
_atom_sites_solution_secondary difmap
_audit_creation_method SHELXL-97
_cell_angle_alpha 95.20(3)
_cell_angle_beta 98.54(3)
_cell_angle_gamma 103.49(3)
_cell_formula_units_Z 1
_cell_length_a 7.0316(14)
_cell_length_b 7.6515(15)
_cell_length_c 16.138(3)
_cell_measurement_reflns_used 8000
_cell_measurement_temperature 293(2)
_cell_measurement_theta_max 26.05
_cell_measurement_theta_min 1.65
_cell_volume 827.8(3)
_computing_cell_refinement 'CELL, Stoe-IPDS'
_computing_data_collection 'EXPOSE, Stoe-IPDS'
_computing_data_reduction 'INTEGRATE, Stoe-IPDS'
_computing_structure_refinement 'SHELXL-97 (Sheldrick, 1997)'
_computing_structure_solution 'SHELXS-97 (Sheldrick, 1990)'
_diffrn_ambient_temperature 293(2)
_diffrn_detector_area_resol_mean 6.66
_diffrn_measured_fraction_theta_full 0.924
_diffrn_measured_fraction_theta_max 0.924
_diffrn_measurement_device_type 'Stoe IPDS'
_diffrn_measurement_method 'rotation, phi incr. 1.4'
_diffrn_radiation_monochromator graphite
_diffrn_radiation_source 'fine-focus sealed tube'
_diffrn_radiation_type MoK\a
_diffrn_radiation_wavelength 0.71073
_diffrn_reflns_av_R_equivalents 0.0721
_diffrn_reflns_av_sigmaI/netI 0.0457
_diffrn_reflns_limit_h_max 8
_diffrn_reflns_limit_h_min -8
_diffrn_reflns_limit_k_max 8
_diffrn_reflns_limit_k_min -8
_diffrn_reflns_limit_l_max 19
_diffrn_reflns_limit_l_min 0
_diffrn_reflns_number 8088
_diffrn_reflns_theta_full 25.87
_diffrn_reflns_theta_max 25.87
_diffrn_reflns_theta_min 2.57
_exptl_absorpt_coefficient_mu 7.330
_exptl_absorpt_correction_T_max 0.4882
_exptl_absorpt_correction_T_min 0.1391
_exptl_absorpt_correction_type numerical
_exptl_absorpt_process_details 'FACEIT, Stoe-IPDS'
_exptl_crystal_colour black
_exptl_crystal_density_diffrn 2.955
_exptl_crystal_density_method 'not measured'
_exptl_crystal_description prism
_exptl_crystal_F_000 667
_exptl_crystal_size_max 0.461
_exptl_crystal_size_mid 0.1156
_exptl_crystal_size_min 0.1156
_refine_diff_density_max 2.205
_refine_diff_density_min -1.667
_refine_diff_density_rms 0.280
_refine_ls_extinction_method none
_refine_ls_goodness_of_fit_ref 1.104
_refine_ls_hydrogen_treatment constr
_refine_ls_matrix_type full
_refine_ls_number_parameters 160
_refine_ls_number_reflns 2975
_refine_ls_number_restraints 0
_refine_ls_restrained_S_all 1.104
_refine_ls_R_factor_all 0.0529
_refine_ls_R_factor_gt 0.0456
_refine_ls_shift/su_max 0.001
_refine_ls_shift/su_mean 0.000
_refine_ls_structure_factor_coef Fsqd
_refine_ls_weighting_details 'calc w==1/[\s^2^(Fo^2^)+(0.0749P)^2^+0.0000P] where P==(Fo^2^+2Fc^2^)/3'
_refine_ls_weighting_scheme calc
_refine_ls_wR_factor_gt 0.1172
_refine_ls_wR_factor_ref 0.1207
_reflns_number_gt 2557
_reflns_number_total 2975
_reflns_threshold_expression >2sigma(I)
_cod_data_source_file b100103p.txt
_cod_data_source_block tde40absm
_cod_original_sg_symbol_H-M P-1
_cod_database_code 7204070

loop_
_symmetry_equiv_pos_as_xyz
'x, y, z'
'-x, -y, -z'

loop_
_atom_site_label
_atom_site_type_symbol
_atom_site_fract_x
_atom_site_fract_y
_atom_site_fract_z
_atom_site_U_iso_or_equiv
_atom_site_adp_type
_atom_site_occupancy
_atom_site_symmetry_multiplicity
_atom_site_calc_flag
_atom_site_refinement_flags
_atom_site_disorder_assembly
_atom_site_disorder_group
I3 I 0.0000 0.0000 1.0000 0.0388(2) Uani 1 2 d S . .
I4 I 0.36784(10) 0.23139(9) 0.96792(4) 0.0500(2) Uani 1 1 d . . .
I1 I 0.48977(7) -0.00081(7) 0.20453(3) 0.03449(18) Uani 1 1 d . . .
I2 I 0.00372(7) 0.01068(8) 0.27368(4) 0.03978(19) Uani 1 1 d . . .
S1 S 0.6678(3) 0.1812(3) 0.40158(11) 0.0351(5) Uani 1 1 d . . .
S2 S 0.2858(3) 0.1867(3) 0.45329(12) 0.0358(5) Uani 1 1 d . . .
S3 S 0.8979(3) 0.3604(3) 0.58916(12) 0.0351(5) Uani 1 1 d . . .
S4 S 0.5171(3) 0.3700(3) 0.64110(11) 0.0336(5) Uani 1 1 d . . .
S5 S 1.1457(3) 0.5157(3) 0.75424(14) 0.0417(5) Uani 1 1 d . . .
S6 S 0.6928(3) 0.5348(3) 0.81816(13) 0.0378(5) Uani 1 1 d . . .
C1 C 0.4559(11) 0.1011(10) 0.3244(4) 0.0268(15) Uani 1 1 d . . .
C2 C 0.2813(11) 0.1027(11) 0.3482(5) 0.0299(17) Uani 1 1 d . . .
C3 C 0.5417(11) 0.2381(12) 0.4822(5) 0.0314(17) Uani 1 1 d . . .
C4 C 0.6407(11) 0.3146(11) 0.5612(5) 0.0288(16) Uani 1 1 d . . .
C5 C 0.9076(11) 0.4509(10) 0.6940(5) 0.0281(16) Uani 1 1 d . . .
C6 C 0.7316(11) 0.4550(10) 0.7176(5) 0.0290(16) Uani 1 1 d . . .
C7 C 1.1029(13) 0.5914(12) 0.8563(5) 0.039(2) Uani 1 1 d . . .
H7A H 1.2115 0.5795 0.8983 0.047 Uiso 1 1 calc R . .
H7B H 1.1062 0.7192 0.8591 0.047 Uiso 1 1 calc R . .
C8 C 0.9106(14) 0.4933(14) 0.8799(5) 0.043(2) Uani 1 1 d . . .
H8A H 0.9125 0.5302 0.9391 0.052 Uiso 1 1 calc R . .
H8B H 0.9010 0.3641 0.8726 0.052 Uiso 1 1 calc R . .

loop_
_atom_site_aniso_label
_atom_site_aniso_U_11
_atom_site_aniso_U_22
_atom_site_aniso_U_33
_atom_site_aniso_U_23
_atom_site_aniso_U_13
_atom_site_aniso_U_12
I3 0.0522(5) 0.0335(4) 0.0270(4) -0.0046(3) 0.0059(3) 0.0072(3)
I4 0.0550(4) 0.0469(4) 0.0430(4) -0.0034(3) 0.0155(3) 0.0017(3)
I1 0.0337(3) 0.0426(3) 0.0199(3) -0.0054(2) -0.00096(19) 0.0024(2)
I2 0.0302(3) 0.0465(4) 0.0379(3) 0.0028(2) -0.0060(2) 0.0087(2)
S1 0.0271(9) 0.0549(14) 0.0192(9) -0.0070(8) -0.0004(7) 0.0093(8)
S2 0.0311(10) 0.0525(14) 0.0239(9) -0.0032(9) 0.0019(7) 0.0157(9)
S3 0.0312(9) 0.0517(13) 0.0201(9) -0.0042(8) 0.0016(7) 0.0108(8)
S4 0.0315(9) 0.0500(13) 0.0184(8) -0.0039(8) -0.0004(7) 0.0145(8)
S5 0.0329(10) 0.0455(13) 0.0394(11) -0.0104(9) 0.0046(8) 0.0028(9)
S6 0.0373(10) 0.0450(13) 0.0294(10) -0.0035(9) 0.0032(8) 0.0114(9)
C1 0.029(4) 0.027(4) 0.022(3) 0.002(3) -0.001(3) 0.007(3)
C2 0.030(4) 0.030(4) 0.026(4) 0.002(3) -0.005(3) 0.007(3)
C3 0.033(4) 0.045(5) 0.017(3) -0.002(3) 0.001(3) 0.015(3)
C4 0.036(4) 0.031(4) 0.020(3) -0.002(3) 0.002(3) 0.013(3)
C5 0.035(4) 0.026(4) 0.021(3) 0.001(3) 0.001(3) 0.006(3)
C6 0.035(4) 0.025(4) 0.024(4) -0.001(3) -0.002(3) 0.007(3)
C7 0.046(5) 0.040(5) 0.022(4) -0.003(3) -0.009(3) 0.007(4)
C8 0.054(5) 0.052(6) 0.022(4) 0.003(4) 0.006(4) 0.012(4)

loop_
_atom_type_symbol
_atom_type_description
_atom_type_scat_dispersion_real
_atom_type_scat_dispersion_imag
_atom_type_scat_source
C C 0.0033 0.0016 'International Tables Vol C Tables 4.2.6.8 and 6.1.1.4'
H H 0.0000 0.0000 'International Tables Vol C Tables 4.2.6.8 and 6.1.1.4'
S S 0.1246 0.1234 'International Tables Vol C Tables 4.2.6.8 and 6.1.1.4'
I I -0.4742 1.8119 'International Tables Vol C Tables 4.2.6.8 and 6.1.1.4'

loop_
_geom_angle_atom_site_label_1
_geom_angle_atom_site_label_2
_geom_angle_atom_site_label_3
_geom_angle
_geom_angle_site_symmetry_1
_geom_angle_site_symmetry_3
_geom_angle_publ_flag
I4 I3 I4 180.00(2) 2_557 . ?
C1 S1 C3 95.6(4) . . ?
C3 S2 C2 95.4(3) . . ?
C4 S3 C5 95.5(4) . . ?
C4 S4 C6 95.4(4) . . ?
C5 S5 C7 103.0(4) . . ?
C6 S6 C8 97.7(4) . . ?
C2 C1 S1 116.8(6) . . ?
C2 C1 I1 125.0(5) . . ?
S1 C1 I1 118.2(4) . . ?
C1 C2 S2 117.6(5) . . ?
C1 C2 I2 126.5(6) . . ?
S2 C2 I2 115.9(4) . . ?
C4 C3 S2 123.6(6) . . ?
C4 C3 S1 121.7(6) . . ?
S2 C3 S1 114.7(4) . . ?
C3 C4 S4 121.9(6) . . ?
C3 C4 S3 122.7(6) . . ?
S4 C4 S3 115.4(4) . . ?
C6 C5 S5 129.3(6) . . ?
C6 C5 S3 116.4(6) . . ?
S5 C5 S3 114.2(4) . . ?
C5 C6 S4 117.3(6) . . ?
C5 C6 S6 127.1(6) . . ?
S4 C6 S6 115.7(4) . . ?
C8 C7 S5 115.7(6) . . ?
C7 C8 S6 113.7(6) . . ?

loop_
_geom_bond_atom_site_label_1
_geom_bond_atom_site_label_2
_geom_bond_distance
_geom_bond_site_symmetry_2
_geom_bond_publ_flag
I3 I4 2.9188(11) 2_557 ?
I3 I4 2.9188(11) . ?
I1 C1 2.087(7) . ?
I2 C2 2.063(7) . ?
S1 C1 1.742(7) . ?
S1 C3 1.757(8) . ?
S2 C3 1.731(8) . ?
S2 C2 1.752(8) . ?
S3 C4 1.741(8) . ?
S3 C5 1.755(7) . ?
S4 C4 1.734(7) . ?
S4 C6 1.750(7) . ?
S5 C5 1.742(8) . ?
S5 C7 1.787(8) . ?
S6 C6 1.764(8) . ?
S6 C8 1.808(10) . ?
C1 C2 1.342(11) . ?
C3 C4 1.365(10) . ?
C5 C6 1.353(11) . ?
C7 C8 1.506(12) . ?
